data_7202215
loop_
_publ_author_name
'Evans, Ivana Radosavljevic'
'Howard, Judith A. K.'
'Evans, John S. O.'
'Postlethwaite, Stella R.'
'Johnson, Mark R.'

_publ_section_title
;
 Polymorphism and hydrogen bonding in cinchomeronic acid: a variable
 temperature experimental and computational study
;
_journal_issue 10
_journal_name_full CrystEngComm
_journal_page_first 1404
_journal_paper_doi 10.1039/b807015f
_journal_volume 10
_journal_year 2008
_chemical_formula_moiety 'C7 H5 N1 O4'
_chemical_formula_sum 'C7 H5 N O4'
_chemical_formula_weight 167.12
_space_group_IT_number 14
_symmetry_cell_setting monoclinic
_symmetry_space_group_name_Hall '-P 2ybc'
_symmetry_space_group_name_H-M 'P 1 21/c 1'
_atom_sites_solution_hydrogens geom
_atom_sites_solution_primary direct
_audit_creation_date 07-01-22
_audit_creation_method CRYSTALS_ver_12.84
_cell_angle_alpha 90
_cell_angle_beta 104.339(4)
_cell_angle_gamma 90
_cell_formula_units_Z 4
_cell_length_a 7.5942(14)
_cell_length_b 7.3317(13)
_cell_length_c 12.113(2)
_cell_measurement_reflns_used 0
_cell_measurement_temperature 120
_cell_measurement_theta_max 0
_cell_measurement_theta_min 0
_cell_volume 653.4(2)
_computing_cell_refinement 'USER DEFINED CELL REFINEMENT'
_computing_data_collection 'USER DEFINED DATA COLLECTION'
_computing_data_reduction 'USER DEFINED DATA REDUCTION'
_computing_molecular_graphics 'CAMERON (Watkin et al., 1996)'
_computing_publication_material 'CRYSTALS (Betteridge et al., 2003)'
_computing_structure_refinement 'CRYSTALS (Betteridge et al., 2003)'
_computing_structure_solution 'SIR92 (Altomare et al., 1994)'
_diffrn_ambient_temperature 120
_diffrn_measured_fraction_theta_full 0.996
_diffrn_measured_fraction_theta_max 0.925
_diffrn_measurement_device_type Unknown
_diffrn_measurement_method \w/2\q
_diffrn_radiation_monochromator graphite
_diffrn_radiation_type 'Mo K\a'
_diffrn_radiation_wavelength 0.71073
_diffrn_reflns_av_R_equivalents 0.046
_diffrn_reflns_limit_h_max 8
_diffrn_reflns_limit_h_min -10
_diffrn_reflns_limit_k_max 9
_diffrn_reflns_limit_k_min -9
_diffrn_reflns_limit_l_max 16
_diffrn_reflns_limit_l_min -11
_diffrn_reflns_number 4209
_diffrn_reflns_theta_full 27.837
_diffrn_reflns_theta_max 29.614
_diffrn_reflns_theta_min 2.768
_diffrn_standards_number 0
_exptl_absorpt_coefficient_mu 0.143
_exptl_absorpt_correction_T_max 1.0000
_exptl_absorpt_correction_T_min 1.0000
_exptl_absorpt_correction_type none
_exptl_crystal_density_diffrn 1.699
_exptl_crystal_F_000 344
_exptl_crystal_size_max 0.12
_exptl_crystal_size_mid 0.10
_exptl_crystal_size_min 0.10
_refine_diff_density_max 0.95
_refine_diff_density_min -0.80
_refine_ls_extinction_coef 56(4)
_refine_ls_extinction_method 'Larson (1970), Equation 22'
_refine_ls_goodness_of_fit_ref 0.8061
_refine_ls_hydrogen_treatment mixed
_refine_ls_matrix_type full
_refine_ls_number_parameters 130
_refine_ls_number_reflns 1250
_refine_ls_number_restraints 1
_refine_ls_R_factor_all 0.1027
_refine_ls_R_factor_gt 0.0792
_refine_ls_shift/su_max 0.000649
_refine_ls_structure_factor_coef Fsqd
_refine_ls_weighting_details
;
Method, part 1, Chebychev polynomial, (Watkin, 1994, Prince, 1982)
[weight] = 1.0/[A~0~*T~0~(x)+A~1~*T~1~(x) ... +A~n-1~]*T~n-1~(x)]
where A~i~ are the Chebychev coefficients listed below and x= Fcalc/Fmax
Method = Robust Weighting (Prince, 1982)
W = [weight] * [1-(deltaF/6*sigmaF)^2^]^2^
A~i~ are:
19.0 25.1 8.01
;
_refine_ls_weighting_scheme calc
_refine_ls_wR_factor_all 0.1568
_refine_ls_wR_factor_gt 0.1504
_refine_ls_wR_factor_ref 0.1504
_reflns_limit_h_max 10
_reflns_limit_h_min -10
_reflns_limit_k_max 9
_reflns_limit_k_min 0
_reflns_limit_l_max 16
_reflns_limit_l_min 0
_reflns_number_gt 1250
_reflns_number_total 1707
_reflns_threshold_expression I>2.0\s(I)
_cod_data_source_file b807015f.txt
_cod_data_source_block CRYSTALS_cifI
_cod_depositor_comments
;
The following automatic conversions were performed:
'_symmetry_cell_setting' value 'Monoclinic' changed to 'monoclinic'
according to '/home/saulius/struct/CIF-dictionaries/cif_core.dic'
dictionary named 'cif_core.dic' version 2.4.1 from 2010-06-29.

Automatic conversion script
Id: cif_fix_enum 1527 2010-12-29 10:47:43Z saulius 
;
_cod_original_sg_symbol_Hall '? '
_cod_original_sg_symbol_H-M 'P 1 21/c 1 '
_cod_original_formula_sum 'C7 H5 N1 O4'
_cod_database_code 7202215

loop_
_symmetry_equiv_pos_as_xyz
x,y,z
-x,-y,-z
-x,y+1/2,-z+1/2
x,-y+1/2,z+1/2

loop_
_atom_site_label
_atom_site_type_symbol
_atom_site_fract_x
_atom_site_fract_y
_atom_site_fract_z
_atom_site_U_iso_or_equiv
_atom_site_occupancy
_atom_site_adp_type
_atom_site_refinement_flags_posn
_atom_site_refinement_flags_adp
_atom_site_refinement_flags_occupancy
_atom_site_disorder_assembly
_atom_site_disorder_group
_atom_site_attached_hydrogens
N1 N 0.7075(4) -0.0868(4) 0.6903(2) 0.0196 1.0000 Uani . . . . . .
O1 O 0.7399(4) -0.5926(3) 0.5356(2) 0.0270 1.0000 Uani . . . . . .
O4 O 0.7220(4) -0.5978(3) 0.9527(2) 0.0238 1.0000 Uani . . . . . .
C5 C 0.7847(4) -0.0813(4) 0.8034(3) 0.0163 1.0000 Uani D . . . . .
O2 O 0.6116(5) -0.7172(4) 0.6647(3) 0.0395 1.0000 Uani . . . . . .
C3 C 0.7829(4) -0.4063(4) 0.8105(2) 0.0128 1.0000 Uani . . . . . .
C2 C 0.7141(4) -0.4100(4) 0.6910(2) 0.0128 1.0000 Uani . . . . . .
C1 C 0.6757(4) -0.2466(4) 0.6327(3) 0.0153 1.0000 Uani . . . . . .
C4 C 0.8219(4) -0.2387(4) 0.8653(3) 0.0166 1.0000 Uani . . . . . .
O3 O 0.9347(4) -0.6868(4) 0.8650(3) 0.0434 1.0000 Uani . . . . . .
C7 C 0.8185(4) -0.5810(4) 0.8789(2) 0.0153 1.0000 Uani . . . . . .
C6 C 0.6813(4) -0.5893(4) 0.6264(2) 0.0153 1.0000 Uani . . . . . .
H2 H 0.875(5) -0.233(5) 0.946(3) 0.017(9) 1.0000 Uiso . . . . . .
H1 H 0.627(5) -0.243(5) 0.549(3) 0.015(9) 1.0000 Uiso . . . . . .
H3 H 0.822(6) 0.031(4) 0.838(3) 0.035(12) 1.0000 Uiso D . . . . .
H5 H 0.669(6) 0.040(7) 0.648(4) 0.037(12) 1.0000 Uiso . . . . . .
H4 H 0.731(10) -0.750(10) 0.992(6) 0.10(3) 1.0000 Uiso . . . . . .

loop_
_atom_site_aniso_label
_atom_site_aniso_U_11
_atom_site_aniso_U_22
_atom_site_aniso_U_33
_atom_site_aniso_U_23
_atom_site_aniso_U_13
_atom_site_aniso_U_12
N1 0.0211(12) 0.0150(13) 0.0243(14) 0.0051(11) 0.0088(10) 0.0039(10)
O1 0.0474(15) 0.0160(11) 0.0233(12) -0.0049(10) 0.0198(11) -0.0042(11)
O4 0.0367(13) 0.0155(11) 0.0240(12) 0.0043(10) 0.0167(10) 0.0020(10)
C5 0.0190(13) 0.0087(13) 0.0225(15) -0.0057(12) 0.0077(11) -0.0041(11)
O2 0.0589(19) 0.0248(13) 0.0478(16) -0.0193(13) 0.0376(15) -0.0238(14)
C3 0.0119(11) 0.0113(13) 0.0162(13) 0.0018(11) 0.0052(10) 0.0007(10)
C2 0.0091(11) 0.0130(13) 0.0170(14) -0.0011(11) 0.0042(9) -0.0001(10)
C1 0.0163(13) 0.0142(14) 0.0162(13) 0.0020(11) 0.0058(10) 0.0005(11)
C4 0.0160(13) 0.0183(15) 0.0159(13) -0.0043(12) 0.0049(10) -0.0033(11)
O3 0.0485(17) 0.0348(16) 0.0591(19) 0.0304(15) 0.0366(15) 0.0281(14)
C7 0.0150(12) 0.0140(14) 0.0155(13) 0.0056(11) 0.0013(10) 0.0032(11)
C6 0.0145(12) 0.0149(13) 0.0155(13) -0.0040(12) 0.0018(10) -0.0014(11)

loop_
_atom_type_symbol
_atom_type_scat_dispersion_real
_atom_type_scat_dispersion_imag
_atom_type_scat_Cromer_Mann_a1
_atom_type_scat_Cromer_Mann_b1
_atom_type_scat_Cromer_Mann_a2
_atom_type_scat_Cromer_Mann_b2
_atom_type_scat_Cromer_Mann_a3
_atom_type_scat_Cromer_Mann_b3
_atom_type_scat_Cromer_Mann_a4
_atom_type_scat_Cromer_Mann_b4
_atom_type_scat_Cromer_Mann_c
_atom_type_scat_source
C 0.0033 0.0016 2.3100 20.8439 1.0200 10.2075 1.5886 0.5687 0.8650 51.6512 0.2156 'International Tables Vol C 4.2.6.8 and 6.1.1.4'
H 0.0000 0.0000 0.4930 10.5109 0.3229 26.1257 0.1402 3.1424 0.0408 57.7998 0.0030 'International Tables Vol C 4.2.6.8 and 6.1.1.4'
N 0.0061 0.0033 12.2126 0.0057 3.1322 9.8933 2.0125 28.9975 1.1663 0.5826 -11.5290 'International Tables Vol C 4.2.6.8 and 6.1.1.4'
O 0.0106 0.0060 3.0485 13.2771 2.2868 5.7011 1.5463 0.3239 0.8670 32.9089 0.2508 'International Tables Vol C 4.2.6.8 and 6.1.1.4'

loop_
_geom_angle_atom_site_label_1
_geom_angle_site_symmetry_1
_geom_angle_atom_site_label_2
_geom_angle_site_symmetry_2
_geom_angle_atom_site_label_3
_geom_angle_site_symmetry_3
_geom_angle
_geom_angle_publ_flag
C5 . N1 . C1 . 121.7(3) yes
C5 . N1 . H5 . 117(3) no
C1 . N1 . H5 . 121(2) no
H4 4_534 O1 . C6 . 112(3) no
C7 . O4 . H4 . 112(3) no
N1 . C5 . C4 . 120.7(3) yes
N1 . C5 . H3 . 119(3) no
C4 . C5 . H3 . 120(3) no
C2 . C3 . C4 . 119.2(3) yes
C2 . C3 . C7 . 121.1(3) yes
C4 . C3 . C7 . 119.8(2) yes
C3 . C2 . C1 . 118.9(3) yes
C3 . C2 . C6 . 121.1(3) yes
C1 . C2 . C6 . 120.0(3) yes
C2 . C1 . N1 . 119.9(3) yes
C2 . C1 . H1 . 122(2) no
N1 . C1 . H1 . 119(2) no
C3 . C4 . C5 . 119.5(3) yes
C3 . C4 . H2 . 120(2) no
C5 . C4 . H2 . 120(2) no
C3 . C7 . O4 . 113.9(3) yes
C3 . C7 . O3 . 120.0(3) yes
O4 . C7 . O3 . 126.0(3) yes
C2 . C6 . O1 . 114.3(3) yes
C2 . C6 . O2 . 119.9(3) yes
O1 . C6 . O2 . 125.7(3) yes
O4 . H4 . O1 4_535 179(6) no

loop_
_geom_bond_atom_site_label_1
_geom_bond_site_symmetry_1
_geom_bond_atom_site_label_2
_geom_bond_site_symmetry_2
_geom_bond_distance
_geom_bond_publ_flag
N1 . C5 . 1.350(4) yes
N1 . C1 . 1.354(4) yes
N1 . H5 . 1.07(5) no
O1 . H4 4_534 1.27(7) no
O1 . C6 . 1.284(4) yes
O4 . C7 . 1.294(4) yes
O4 . H4 . 1.21(7) no
C5 . C4 . 1.368(4) yes
C5 . H3 . 0.935(18) no
O2 . C6 . 1.224(4) yes
C3 . C2 . 1.412(4) yes
C3 . C4 . 1.393(4) yes
C3 . C7 . 1.513(4) yes
C2 . C1 . 1.385(4) yes
C2 . C6 . 1.518(4) yes
C1 . H1 . 0.99(4) no
C4 . H2 . 0.96(4) no
O3 . C7 . 1.218(4) yes

loop_
_geom_hbond_atom_site_label_D
_geom_hbond_site_symmetry_D
_geom_hbond_atom_site_label_H
_geom_hbond_site_symmetry_H
_geom_hbond_atom_site_label_A
_geom_hbond_site_symmetry_A
_geom_hbond_angle_DHA
_geom_hbond_distance_DH
_geom_hbond_distance_HA
_geom_hbond_distance_DA
_geom_hbond_publ_flag
N1 . H5 . O2 1_565 146 1.07 1.85 2.803(2) yes
O4 . H4 . O1 4_535 179 1.21 1.27 2.471(2) yes
